data_7216074
loop_
_publ_author_name
'Li, F.'
'Ma, Z.'
'Wang, Y.-L.'
'Cao, R.'
'Bi, W.-H.'
'Li, X.'

_publ_section_title
;
 Exploring the synthesis of infinite helical chains with 2-carboxycinnamic
 acid
;
_journal_issue 92
_journal_name_full CrystEngComm
_journal_page_first 569
_journal_paper_doi 10.1039/b505920h
_journal_volume 7
_journal_year 2005
_chemical_formula_sum 'C20 H18 Cd N2 O6'
_chemical_formula_weight 494.76
_chemical_name_systematic
;
?
;
_space_group_IT_number 14
_symmetry_cell_setting monoclinic
_symmetry_space_group_name_Hall '-P 2ybc'
_symmetry_space_group_name_H-M 'P 1 21/c 1'
_atom_sites_solution_hydrogens geom
_atom_sites_solution_primary direct
_atom_sites_solution_secondary difmap
_audit_creation_method SHELXL-97
_cell_angle_alpha 90.00
_cell_angle_beta 95.179(4)
_cell_angle_gamma 90.00
_cell_formula_units_Z 4
_cell_length_a 8.973(2)
_cell_length_b 13.598(3)
_cell_length_c 15.883(4)
_cell_measurement_reflns_used 4781
_cell_measurement_temperature 173(2)
_cell_measurement_theta_max 27.4835
_cell_measurement_theta_min 3.1005
_cell_volume 1930.1(8)
_computing_cell_refinement 'CrystalClear (Rigaku Corp., 2000)'
_computing_data_collection 'CrystalClear (Rigaku Corp., 2000)'
_computing_data_reduction 'CrystalClear (Rigaku Corp., 2000)'
_computing_molecular_graphics 'SHELXL-97 (Sheldrick, 1997)'
_computing_publication_material 'SHELXL-97 (Sheldrick, 1997)'
_computing_structure_refinement 'SHELXL-97 (Sheldrick, 1997)'
_computing_structure_solution 'SHELXS-97 (Sheldrick, 1990)'
_diffrn_ambient_temperature 173(2)
_diffrn_measured_fraction_theta_full 0.827
_diffrn_measured_fraction_theta_max 0.827
_diffrn_measurement_device_type
;
Mercury70 (2x2 bin mode)
;
_diffrn_measurement_method dtprofit.ref
_diffrn_radiation_monochromator graphite
_diffrn_radiation_source 'fine-focus sealed tube'
_diffrn_radiation_type MoK\a
_diffrn_radiation_wavelength 0.71073
_diffrn_reflns_av_R_equivalents 0.0250
_diffrn_reflns_av_sigmaI/netI 0.0299
_diffrn_reflns_limit_h_max 9
_diffrn_reflns_limit_h_min -8
_diffrn_reflns_limit_k_max 17
_diffrn_reflns_limit_k_min -4
_diffrn_reflns_limit_l_max 20
_diffrn_reflns_limit_l_min -20
_diffrn_reflns_number 6957
_diffrn_reflns_theta_full 27.49
_diffrn_reflns_theta_max 27.49
_diffrn_reflns_theta_min 3.10
_diffrn_standards_decay_% none
_diffrn_standards_interval_count none
_diffrn_standards_interval_time none
_diffrn_standards_number none
_exptl_absorpt_coefficient_mu 1.172
_exptl_absorpt_correction_T_max 0.0000
_exptl_absorpt_correction_T_min 0.0000
_exptl_absorpt_correction_type multi-scan
_exptl_absorpt_process_details
;
empirical from equivalent reflections (XEMP in
SHELXTL; Siemens,1994)
;
_exptl_crystal_colour colorless
_exptl_crystal_density_diffrn 1.703
_exptl_crystal_density_method 'not measured'
_exptl_crystal_description prism
_exptl_crystal_F_000 992
_exptl_crystal_size_max 0.2000
_exptl_crystal_size_mid 0.2000
_exptl_crystal_size_min 0.1500
_refine_diff_density_max 1.233
_refine_diff_density_min -0.462
_refine_diff_density_rms 0.086
_refine_ls_extinction_method none
_refine_ls_goodness_of_fit_ref 1.008
_refine_ls_hydrogen_treatment mixed
_refine_ls_matrix_type full
_refine_ls_number_parameters 278
_refine_ls_number_reflns 3667
_refine_ls_number_restraints 0
_refine_ls_restrained_S_all 1.008
_refine_ls_R_factor_all 0.0380
_refine_ls_R_factor_gt 0.0321
_refine_ls_shift/su_max 0.001
_refine_ls_shift/su_mean 0.000
_refine_ls_structure_factor_coef Fsqd
_refine_ls_weighting_details 'calc w=1/[\s^2^(Fo^2^)+(0.0380P)^2^+3.9546P] where P=(Fo^2^+2Fc^2^)/3'
_refine_ls_weighting_scheme calc
_refine_ls_wR_factor_gt 0.0747
_refine_ls_wR_factor_ref 0.0799
_reflns_number_gt 3295
_reflns_number_total 3667
_reflns_threshold_expression >2sigma(I)
_cod_data_source_file b505920h.txt
_cod_data_source_block a
_cod_depositor_comments
;
The following automatic conversions were performed:

'_exptl_absorpt_correction_type' value 'Multi-scan' changed to
'multi-scan' according to
/usr/data/users/saulius/automatic-downloads/retrospective/RSC/lib/dictionaries/cif_core.dic
dictionary named 'cif_core.dic' version 2.4.2 from 2011-04-26.

Automatic conversion script
Id: cif_fix_values 2281 2013-09-26 08:29:07Z andrius 
;
_cod_original_cell_volume 1930.0(8)
_cod_original_sg_symbol_H-M p2(1)/c
_cod_database_code 7216074

loop_
_symmetry_equiv_pos_as_xyz
'x, y, z'
'-x, y+1/2, -z+1/2'
'-x, -y, -z'
'x, -y-1/2, z-1/2'

loop_
_atom_site_label
_atom_site_type_symbol
_atom_site_fract_x
_atom_site_fract_y
_atom_site_fract_z
_atom_site_U_iso_or_equiv
_atom_site_adp_type
_atom_site_occupancy
_atom_site_symmetry_multiplicity
_atom_site_calc_flag
_atom_site_refinement_flags
Cd1 Cd 0.18433(3) 0.447206(15) 0.172188(13) 0.01508(9) Uani 1 1 d .
C1 C -0.0554(4) 0.8018(2) 0.43784(18) 0.0149(6) Uani 1 1 d .
O1 O -0.0730(3) 0.79791(16) 0.35807(13) 0.0236(5) Uani 1 1 d .
N1 N 0.3554(3) 0.54603(18) 0.10753(16) 0.0168(6) Uani 1 1 d .
C2 C 0.0195(4) 0.7193(2) 0.48594(19) 0.0182(7) Uani 1 1 d .
H2A H 0.0220 0.7191 0.5459 0.022 Uiso 1 1 calc R
O2 O -0.0971(3) 0.87605(16) 0.47717(13) 0.0203(5) Uani 1 1 d .
N2 N 0.4241(3) 0.37532(19) 0.18801(17) 0.0193(6) Uani 1 1 d .
C3 C 0.0833(4) 0.6455(2) 0.44731(19) 0.0198(7) Uani 1 1 d .
H3A H 0.0696 0.6450 0.3873 0.024 Uiso 1 1 calc R
O3 O 0.2209(3) 0.55647(16) 0.29719(14) 0.0244(6) Uani 1 1 d .
C4 C 0.1725(4) 0.5647(2) 0.48727(19) 0.0200(7) Uani 1 1 d .
O4 O 0.1638(3) 0.40084(17) 0.31315(15) 0.0299(6) Uani 1 1 d .
C5 C 0.2051(5) 0.5599(3) 0.5756(2) 0.0323(10) Uani 1 1 d .
H5A H 0.1639 0.6080 0.6101 0.039 Uiso 1 1 calc R
O5 O -0.0133(3) 0.54479(17) 0.13096(15) 0.0177(5) Uani 1 1 d .
H22 H -0.031(5) 0.559(3) 0.078(3) 0.038(12) Uiso 1 1 d .
H21 H -0.038(6) 0.590(4) 0.156(3) 0.052(16) Uiso 1 1 d .
C6 C 0.2953(5) 0.4873(3) 0.6131(2) 0.0423(11) Uani 1 1 d .
H6A H 0.3153 0.4855 0.6729 0.051 Uiso 1 1 calc R
O6 O -0.0957(4) 0.7055(2) 0.20708(18) 0.0423(8) Uani 1 1 d .
H24 H -0.118(5) 0.759(4) 0.183(3) 0.042(13) Uiso 1 1 d .
H23 H -0.078(5) 0.717(4) 0.257(3) 0.051(15) Uiso 1 1 d .
C7 C 0.3567(5) 0.4167(3) 0.5634(2) 0.0381(10) Uani 1 1 d .
H7A H 0.4218 0.3678 0.5888 0.046 Uiso 1 1 calc R
C8 C 0.3227(5) 0.4179(3) 0.4768(2) 0.0285(9) Uani 1 1 d .
H8A H 0.3622 0.3682 0.4431 0.034 Uiso 1 1 calc R
C9 C 0.2314(4) 0.4909(2) 0.4381(2) 0.0206(7) Uani 1 1 d .
C10 C 0.2023(4) 0.4841(2) 0.3430(2) 0.0180(7) Uani 1 1 d .
C11 C 0.3143(4) 0.6281(2) 0.0651(2) 0.0212(7) Uani 1 1 d .
H11A H 0.2113 0.6454 0.0590 0.025 Uiso 1 1 calc R
C12 C 0.4164(4) 0.6893(2) 0.0296(2) 0.0230(8) Uani 1 1 d .
H12A H 0.3845 0.7473 -0.0001 0.028 Uiso 1 1 calc R
C13 C 0.5648(4) 0.6630(2) 0.0388(2) 0.0236(8) Uani 1 1 d .
H13A H 0.6375 0.7027 0.0152 0.028 Uiso 1 1 calc R
C14 C 0.6079(4) 0.5782(2) 0.0828(2) 0.0228(7) Uani 1 1 d .
H14A H 0.7103 0.5595 0.0897 0.027 Uiso 1 1 calc R
C15 C 0.5001(4) 0.5210(2) 0.11676(19) 0.0161(7) Uani 1 1 d .
C16 C 0.5387(4) 0.4268(2) 0.16183(19) 0.0169(7) Uani 1 1 d .
C17 C 0.6848(4) 0.3912(3) 0.1739(2) 0.0224(8) Uani 1 1 d .
H17A H 0.7657 0.4288 0.1565 0.027 Uiso 1 1 calc R
C18 C 0.7102(4) 0.3003(3) 0.2116(2) 0.0288(9) Uani 1 1 d .
H18A H 0.8089 0.2747 0.2200 0.035 Uiso 1 1 calc R
C19 C 0.5907(4) 0.2471(3) 0.2370(2) 0.0272(8) Uani 1 1 d .
H19A H 0.6055 0.1839 0.2617 0.033 Uiso 1 1 calc R
C20 C 0.4500(4) 0.2879(2) 0.2255(2) 0.0246(8) Uani 1 1 d .
H20A H 0.3682 0.2528 0.2450 0.030 Uiso 1 1 calc R

loop_
_atom_site_aniso_label
_atom_site_aniso_U_11
_atom_site_aniso_U_22
_atom_site_aniso_U_33
_atom_site_aniso_U_23
_atom_site_aniso_U_13
_atom_site_aniso_U_12
Cd1 0.01450(19) 0.01376(11) 0.01707(12) 0.00110(8) 0.00194(9) -0.00050(8)
C1 0.011(2) 0.0175(14) 0.0161(13) 0.0001(11) 0.0023(12) -0.0005(11)
O1 0.0326(16) 0.0220(11) 0.0154(10) -0.0006(9) -0.0020(10) 0.0105(10)
N1 0.0160(19) 0.0164(12) 0.0180(12) 0.0004(10) 0.0013(11) -0.0002(10)
C2 0.019(2) 0.0190(14) 0.0159(14) 0.0007(11) -0.0003(12) -0.0006(12)
O2 0.0242(16) 0.0185(10) 0.0186(10) -0.0024(8) 0.0033(10) 0.0052(9)
N2 0.0196(19) 0.0181(12) 0.0203(13) 0.0005(10) 0.0017(11) 0.0037(11)
C3 0.024(2) 0.0172(14) 0.0175(14) -0.0003(11) -0.0023(13) 0.0014(13)
O3 0.0366(18) 0.0188(11) 0.0179(11) 0.0022(9) 0.0032(10) 0.0010(10)
C4 0.025(2) 0.0180(14) 0.0165(14) -0.0001(11) -0.0006(13) 0.0014(13)
O4 0.0488(19) 0.0193(11) 0.0226(12) -0.0050(9) 0.0082(11) -0.0059(11)
C5 0.052(3) 0.0264(18) 0.0172(16) -0.0047(13) -0.0040(16) 0.0108(16)
O5 0.0144(15) 0.0199(11) 0.0187(11) -0.0030(9) 0.0001(9) 0.0062(9)
C6 0.068(3) 0.037(2) 0.0195(17) -0.0001(15) -0.0105(18) 0.017(2)
O6 0.074(2) 0.0281(14) 0.0223(13) -0.0082(11) -0.0094(14) 0.0247(14)
C7 0.056(3) 0.0289(19) 0.0276(19) 0.0036(15) -0.0091(18) 0.0174(18)
C8 0.036(3) 0.0215(16) 0.0267(17) -0.0012(13) -0.0038(16) 0.0059(15)
C9 0.026(2) 0.0166(14) 0.0191(15) 0.0006(12) -0.0012(13) -0.0007(13)
C10 0.014(2) 0.0196(14) 0.0213(15) -0.0018(12) 0.0048(13) 0.0031(12)
C11 0.017(2) 0.0200(15) 0.0268(16) 0.0035(12) 0.0024(14) 0.0027(13)
C12 0.029(2) 0.0160(14) 0.0243(16) 0.0047(12) 0.0066(15) -0.0006(13)
C13 0.021(2) 0.0209(15) 0.0301(17) -0.0002(13) 0.0106(15) -0.0068(14)
C14 0.014(2) 0.0233(16) 0.0310(17) -0.0028(13) 0.0034(14) -0.0013(13)
C15 0.014(2) 0.0185(14) 0.0159(14) -0.0052(11) 0.0020(12) -0.0007(12)
C16 0.016(2) 0.0194(14) 0.0149(14) -0.0020(11) -0.0019(12) 0.0003(12)
C17 0.018(2) 0.0252(17) 0.0244(16) 0.0006(13) 0.0019(14) 0.0017(13)
C18 0.024(3) 0.0352(19) 0.0265(17) -0.0026(14) -0.0003(15) 0.0132(16)
C19 0.031(3) 0.0223(16) 0.0278(17) 0.0053(13) 0.0015(15) 0.0088(15)
C20 0.026(2) 0.0206(15) 0.0272(17) 0.0035(13) 0.0024(15) 0.0008(14)

loop_
_atom_type_symbol
_atom_type_description
_atom_type_scat_dispersion_real
_atom_type_scat_dispersion_imag
_atom_type_scat_source
C C 0.0033 0.0016 'International Tables Vol C Tables 4.2.6.8 and 6.1.1.4'
H H 0.0000 0.0000 'International Tables Vol C Tables 4.2.6.8 and 6.1.1.4'
N N 0.0061 0.0033 'International Tables Vol C Tables 4.2.6.8 and 6.1.1.4'
O O 0.0106 0.0060 'International Tables Vol C Tables 4.2.6.8 and 6.1.1.4'
Cd Cd -0.8075 1.2024 'International Tables Vol C Tables 4.2.6.8 and 6.1.1.4'

loop_
_geom_angle_atom_site_label_1
_geom_angle_atom_site_label_2
_geom_angle_atom_site_label_3
_geom_angle
_geom_angle_site_symmetry_1
_geom_angle_site_symmetry_3
O5 Cd1 O1 98.23(9) . 2_545
O5 Cd1 N1 93.67(9) . .
O1 Cd1 N1 134.84(9) 2_545 .
O5 Cd1 O4 107.84(9) . .
O1 Cd1 O4 83.81(8) 2_545 .
N1 Cd1 O4 132.97(9) . .
O5 Cd1 N2 163.36(9) . .
O1 Cd1 N2 91.79(9) 2_545 .
N1 Cd1 N2 69.95(10) . .
O4 Cd1 N2 86.34(10) . .
O5 Cd1 O3 85.64(8) . .
O1 Cd1 O3 136.23(8) 2_545 .
N1 Cd1 O3 87.86(9) . .
O4 Cd1 O3 54.08(8) . .
N2 Cd1 O3 96.30(9) . .
O5 Cd1 O2 77.99(8) . 2_545
O1 Cd1 O2 52.67(7) 2_545 2_545
N1 Cd1 O2 88.22(8) . 2_545
O4 Cd1 O2 136.25(8) . 2_545
N2 Cd1 O2 97.99(8) . 2_545
O3 Cd1 O2 162.89(7) . 2_545
O5 Cd1 C10 98.81(9) . .
O1 Cd1 C10 110.71(9) 2_545 .
N1 Cd1 C10 110.20(10) . .
O4 Cd1 C10 27.26(9) . .
N2 Cd1 C10 89.93(9) . .
O3 Cd1 C10 26.90(8) . .
O2 Cd1 C10 161.53(9) 2_545 .
O2 C1 O1 121.0(3) . .
O2 C1 C2 119.4(3) . .
O1 C1 C2 119.6(3) . .
C1 O1 Cd1 100.67(18) . 2
C11 N1 C15 119.2(3) . .
C11 N1 Cd1 122.5(2) . .
C15 N1 Cd1 118.3(2) . .
C3 C2 C1 121.8(3) . .
C1 O2 Cd1 85.68(17) . 2
C16 N2 C20 119.6(3) . .
C16 N2 Cd1 118.0(2) . .
C20 N2 Cd1 122.4(2) . .
C2 C3 C4 127.2(3) . .
C10 O3 Cd1 88.82(18) . .
C9 C4 C5 117.8(3) . .
C9 C4 C3 120.8(3) . .
C5 C4 C3 121.4(3) . .
C10 O4 Cd1 94.32(19) . .
C6 C5 C4 121.7(3) . .
C5 C6 C7 119.8(3) . .
C8 C7 C6 119.6(3) . .
C7 C8 C9 121.0(3) . .
C8 C9 C4 120.0(3) . .
C8 C9 C10 116.0(3) . .
C4 C9 C10 124.1(3) . .
O3 C10 O4 122.4(3) . .
O3 C10 C9 121.0(3) . .
O4 C10 C9 116.6(3) . .
O3 C10 Cd1 64.28(17) . .
O4 C10 Cd1 58.41(16) . .
C9 C10 Cd1 170.5(2) . .
N1 C11 C12 122.7(3) . .
C13 C12 C11 117.9(3) . .
C12 C13 C14 119.7(3) . .
C13 C14 C15 119.3(3) . .
N1 C15 C14 121.2(3) . .
N1 C15 C16 116.9(3) . .
C14 C15 C16 121.9(3) . .
N2 C16 C17 121.0(3) . .
N2 C16 C15 116.4(3) . .
C17 C16 C15 122.6(3) . .
C18 C17 C16 119.1(3) . .
C19 C18 C17 119.5(3) . .
C20 C19 C18 118.5(3) . .
N2 C20 C19 122.4(3) . .

loop_
_geom_bond_atom_site_label_1
_geom_bond_atom_site_label_2
_geom_bond_distance
_geom_bond_site_symmetry_2
Cd1 O5 2.264(2) .
Cd1 O1 2.294(2) 2_545
Cd1 N1 2.345(3) .
Cd1 O4 2.349(2) .
Cd1 N2 2.356(3) .
Cd1 O3 2.478(2) .
Cd1 O2 2.616(2) 2_545
Cd1 C10 2.750(3) .
C1 O2 1.261(4) .
C1 O1 1.264(4) .
C1 C2 1.484(4) .
O1 Cd1 2.294(2) 2
N1 C11 1.339(4) .
N1 C15 1.338(5) .
C2 C3 1.332(4) .
O2 Cd1 2.616(2) 2
N2 C16 1.341(4) .
N2 C20 1.341(4) .
C3 C4 1.469(4) .
O3 C10 1.245(4) .
C4 C9 1.404(5) .
C4 C5 1.408(4) .
O4 C10 1.263(4) .
C5 C6 1.379(5) .
C6 C7 1.388(6) .
C7 C8 1.383(5) .
C8 C9 1.395(5) .
C9 C10 1.511(4) .
C11 C12 1.394(5) .
C12 C13 1.373(5) .
C13 C14 1.384(5) .
C14 C15 1.388(5) .
C15 C16 1.493(4) .
C16 C17 1.394(5) .
C17 C18 1.383(5) .
C18 C19 1.383(5) .
C19 C20 1.376(5) .
